data_7153671
loop_
_publ_author_name
'Mei, Haibo'
'Xiong, Yiwen'
'Xie, Chen'
'Soloshonok, Vadim A.'
'Han, Jianlin'
'Pan, Yi'

_publ_section_title
;
 Concise and scalable asymmetric synthesis of
 5-(1-amino-2,2,2-trifluoroethyl)thiazolo[3,2-b][1,2,4]triazoles.
;
_journal_issue 13
_journal_name_full 'Organic &amp; biomolecular chemistry'
_journal_page_first 2108
_journal_page_last 2113
_journal_paper_doi 10.1039/c3ob42348d
_journal_volume 12
_journal_year 2014
_chemical_formula_sum 'C16 H17 F3 N4 O S2'
_chemical_formula_weight 402.45
_chemical_name_systematic
; 
 ? 
;
_space_group_IT_number 19
_symmetry_space_group_name_Hall 'P 2ac 2ab'
_symmetry_space_group_name_H-M 'P 21 21 21'
_atom_sites_solution_hydrogens geom
_atom_sites_solution_primary direct
_atom_sites_solution_secondary difmap
_audit_creation_method SHELXL-97
_cell_angle_alpha 90.00
_cell_angle_beta 90.00
_cell_angle_gamma 90.00
_cell_formula_units_Z 4
_cell_length_a 10.499(16)
_cell_length_b 11.042(16)
_cell_length_c 16.30(2)
_cell_measurement_temperature 291(2)
_cell_volume 1890(5)
_computing_structure_refinement 'SHELXL-97 (Sheldrick, 2008)'
_computing_structure_solution 'SHELXS-97 (Sheldrick, 2008)'
_diffrn_ambient_temperature 291(2)
_diffrn_measured_fraction_theta_full 1.000
_diffrn_measured_fraction_theta_max 1.000
_diffrn_radiation_monochromator graphite
_diffrn_radiation_source 'fine-focus sealed tube'
_diffrn_radiation_type MoK\a
_diffrn_radiation_wavelength 0.71073
_diffrn_reflns_av_R_equivalents 0.2128
_diffrn_reflns_av_sigmaI/netI 0.1399
_diffrn_reflns_limit_h_max 9
_diffrn_reflns_limit_h_min -12
_diffrn_reflns_limit_k_max 12
_diffrn_reflns_limit_k_min -13
_diffrn_reflns_limit_l_max 15
_diffrn_reflns_limit_l_min -20
_diffrn_reflns_number 11518
_diffrn_reflns_theta_full 26.00
_diffrn_reflns_theta_max 26.00
_diffrn_reflns_theta_min 2.23
_exptl_absorpt_coefficient_mu 0.760
_exptl_crystal_density_diffrn 1.601
_exptl_crystal_density_method 'not measured'
_exptl_crystal_F_000 921
_refine_diff_density_max 0.697
_refine_diff_density_min -0.404
_refine_diff_density_rms 0.080
_refine_ls_abs_structure_details 'Flack H D (1983), Acta Cryst. A39, 876-881'
_refine_ls_abs_structure_Flack 0.04(12)
_refine_ls_extinction_method none
_refine_ls_goodness_of_fit_ref 1.024
_refine_ls_hydrogen_treatment mixed
_refine_ls_matrix_type full
_refine_ls_number_parameters 238
_refine_ls_number_reflns 3707
_refine_ls_number_restraints 0
_refine_ls_restrained_S_all 1.024
_refine_ls_R_factor_all 0.0756
_refine_ls_R_factor_gt 0.0653
_refine_ls_shift/su_max 0.000
_refine_ls_shift/su_mean 0.000
_refine_ls_structure_factor_coef Fsqd
_refine_ls_weighting_details 'calc w=1/[\s^2^(Fo^2^)+(0.0700P)^2^+0.0000P] where P=(Fo^2^+2Fc^2^)/3'
_refine_ls_weighting_scheme calc
_refine_ls_wR_factor_gt 0.1634
_refine_ls_wR_factor_ref 0.1708
_reflns_number_gt 2959
_reflns_number_total 3707
_reflns_threshold_expression >2sigma(I)
_cod_data_source_file c3ob42348d2.cif
_cod_data_source_block aa
_cod_original_cell_volume 1889(5)
_cod_database_code 7153671

loop_
_symmetry_equiv_pos_as_xyz
'x, y, z'
'-x+1/2, -y, z+1/2'
'-x, y+1/2, -z+1/2'
'x+1/2, -y+1/2, -z'

loop_
_atom_site_label
_atom_site_type_symbol
_atom_site_fract_x
_atom_site_fract_y
_atom_site_fract_z
_atom_site_U_iso_or_equiv
_atom_site_adp_type
_atom_site_occupancy
_atom_site_symmetry_multiplicity
_atom_site_calc_flag
_atom_site_refinement_flags
C1 C 0.8009(4) 0.4471(4) 0.2911(3) 0.0530(10) Uani 1 1 d .
H1 H 0.8041 0.5312 0.2945 0.064 Uiso 1 1 calc R
C2 C 0.8511(4) 0.2719(3) 0.2598(3) 0.0488(9) Uani 1 1 d .
C3 C 0.7673(4) 0.0714(3) 0.2910(3) 0.0449(9) Uani 1 1 d .
C4 C 0.6968(4) 0.1584(3) 0.3271(2) 0.0427(9) Uani 1 1 d .
C5 C 0.5851(4) 0.1420(3) 0.3802(2) 0.0442(9) Uani 1 1 d .
C6 C 0.5872(5) 0.1816(5) 0.4612(3) 0.0755(15) Uani 1 1 d .
H6 H 0.6579 0.2228 0.4812 0.091 Uiso 1 1 calc R
C7 C 0.4836(7) 0.1596(6) 0.5122(4) 0.094(2) Uani 1 1 d .
H7 H 0.4850 0.1861 0.5663 0.113 Uiso 1 1 calc R
C8 C 0.3779(6) 0.0981(5) 0.4822(4) 0.0780(16) Uani 1 1 d .
H8 H 0.3086 0.0834 0.5163 0.094 Uiso 1 1 calc R
C9 C 0.3758(5) 0.0585(5) 0.4012(4) 0.0782(15) Uani 1 1 d .
H9 H 0.3051 0.0173 0.3812 0.094 Uiso 1 1 calc R
C10 C 0.4795(4) 0.0804(5) 0.3502(3) 0.0639(12) Uani 1 1 d .
H10 H 0.4781 0.0539 0.2961 0.077 Uiso 1 1 calc R
C11 C 0.7579(4) -0.0609(3) 0.3105(3) 0.0459(9) Uani 1 1 d .
H11 H 0.6860 -0.0703 0.3482 0.055 Uiso 1 1 calc R
C12 C 0.7302(5) -0.1388(4) 0.2374(3) 0.0634(12) Uani 1 1 d .
C13 C 0.9659(5) -0.1313(4) 0.5037(3) 0.0648(12) Uani 1 1 d .
C14 C 0.9562(8) -0.2136(9) 0.5794(4) 0.129(3) Uani 1 1 d .
H14A H 0.9759 -0.2954 0.5641 0.194 Uiso 1 1 calc R
H14B H 0.8713 -0.2101 0.6011 0.194 Uiso 1 1 calc R
H14C H 1.0154 -0.1867 0.6204 0.194 Uiso 1 1 calc R
C15 C 1.0996(5) -0.1330(6) 0.4675(4) 0.0938(19) Uani 1 1 d .
H15A H 1.1585 -0.0995 0.5064 0.141 Uiso 1 1 calc R
H15B H 1.1011 -0.0857 0.4181 0.141 Uiso 1 1 calc R
H15C H 1.1235 -0.2149 0.4552 0.141 Uiso 1 1 calc R
C16 C 0.9212(10) -0.0031(6) 0.5212(5) 0.129(3) Uani 1 1 d .
H16A H 0.9227 0.0432 0.4713 0.194 Uiso 1 1 calc R
H16B H 0.9766 0.0337 0.5608 0.194 Uiso 1 1 calc R
H16C H 0.8359 -0.0052 0.5424 0.194 Uiso 1 1 calc R
F1 F 0.8156(4) -0.1306(3) 0.1780(2) 0.0933(11) Uani 1 1 d .
F2 F 0.7200(4) -0.2538(2) 0.2572(2) 0.0931(11) Uani 1 1 d .
F3 F 0.6199(4) -0.1079(3) 0.2026(2) 0.0930(10) Uani 1 1 d .
N1 N 0.7428(3) 0.2705(2) 0.30731(19) 0.0420(7) Uani 1 1 d .
N2 N 0.7129(3) 0.3853(3) 0.3281(2) 0.0503(8) Uani 1 1 d .
N3 N 0.8885(3) 0.3831(3) 0.2471(2) 0.0532(9) Uani 1 1 d .
N4 N 0.8708(3) -0.1024(3) 0.3539(2) 0.0463(8) Uani 1 1 d .
H4 H 0.9453 -0.0779 0.3395 0.056 Uiso 1 1 calc R
O1 O 0.9019(5) -0.3146(3) 0.4085(3) 0.0887(13) Uani 1 1 d .
S1 S 0.89357(11) 0.12763(9) 0.23260(8) 0.0563(3) Uani 1 1 d .
S2 S 0.85364(10) -0.19684(9) 0.43082(7) 0.0511(3) Uani 1 1 d .

loop_
_atom_site_aniso_label
_atom_site_aniso_U_11
_atom_site_aniso_U_22
_atom_site_aniso_U_33
_atom_site_aniso_U_23
_atom_site_aniso_U_13
_atom_site_aniso_U_12
C1 0.049(3) 0.0358(18) 0.074(3) 0.0033(17) 0.009(2) -0.0030(18)
C2 0.034(2) 0.049(2) 0.064(2) 0.0062(17) 0.012(2) 0.0008(17)
C3 0.0300(19) 0.0414(19) 0.063(2) 0.0070(15) 0.0042(18) 0.0043(16)
C4 0.0268(19) 0.0414(19) 0.060(2) 0.0098(15) 0.0024(18) 0.0016(14)
C5 0.0244(19) 0.0415(19) 0.067(2) 0.0116(17) 0.0085(18) 0.0013(15)
C6 0.046(3) 0.105(4) 0.075(3) -0.021(3) 0.016(3) -0.012(3)
C7 0.079(4) 0.133(5) 0.071(3) -0.021(3) 0.029(3) -0.009(4)
C8 0.050(3) 0.096(4) 0.087(4) 0.009(3) 0.027(3) -0.004(3)
C9 0.028(2) 0.109(4) 0.098(4) 0.011(3) 0.006(3) -0.015(3)
C10 0.031(2) 0.092(3) 0.069(3) 0.011(2) 0.001(2) -0.006(2)
C11 0.0237(18) 0.049(2) 0.065(2) 0.0078(17) -0.0003(18) 0.0001(16)
C12 0.058(3) 0.054(2) 0.077(3) 0.003(2) -0.012(3) -0.007(2)
C13 0.055(3) 0.074(3) 0.066(3) 0.004(2) -0.010(2) -0.003(2)
C14 0.089(5) 0.216(8) 0.083(4) 0.050(5) -0.024(4) -0.039(6)
C15 0.046(3) 0.135(5) 0.101(4) 0.017(4) -0.016(3) -0.015(4)
C16 0.149(8) 0.116(5) 0.123(5) -0.067(5) -0.040(6) 0.022(5)
F1 0.083(2) 0.114(2) 0.0826(19) -0.0280(18) 0.011(2) -0.004(2)
F2 0.119(3) 0.0482(13) 0.112(2) -0.0057(15) -0.036(2) -0.0095(16)
F3 0.074(2) 0.103(2) 0.103(2) 0.0036(18) -0.041(2) 0.0017(18)
N1 0.0263(16) 0.0380(16) 0.0618(18) 0.0042(13) 0.0087(15) 0.0016(13)
N2 0.0382(19) 0.0450(17) 0.068(2) 0.0035(15) 0.0087(16) -0.0012(15)
N3 0.0372(18) 0.0387(15) 0.084(2) 0.0086(15) 0.0149(18) -0.0047(14)
N4 0.0204(15) 0.0511(17) 0.067(2) 0.0084(14) 0.0014(15) 0.0028(13)
O1 0.114(3) 0.0417(16) 0.110(3) 0.0088(16) -0.028(3) -0.007(2)
S1 0.0410(6) 0.0458(5) 0.0820(7) 0.0081(5) 0.0254(5) 0.0039(4)
S2 0.0385(5) 0.0505(5) 0.0643(6) 0.0114(4) 0.0008(5) -0.0058(4)

loop_
_atom_type_symbol
_atom_type_description
_atom_type_scat_dispersion_real
_atom_type_scat_dispersion_imag
_atom_type_scat_source
C C 0.0033 0.0016 'International Tables Vol C Tables 4.2.6.8 and 6.1.1.4'
H H 0.0000 0.0000 'International Tables Vol C Tables 4.2.6.8 and 6.1.1.4'
N N 0.0061 0.0033 'International Tables Vol C Tables 4.2.6.8 and 6.1.1.4'
O O 0.0106 0.0060 'International Tables Vol C Tables 4.2.6.8 and 6.1.1.4'
S S 0.1246 0.1234 'International Tables Vol C Tables 4.2.6.8 and 6.1.1.4'
F F 0.0171 0.0103 'International Tables Vol C Tables 4.2.6.8 and 6.1.1.4'

loop_
_geom_angle_atom_site_label_1
_geom_angle_atom_site_label_2
_geom_angle_atom_site_label_3
_geom_angle
N2 C1 N3 116.9(4)
N2 C1 H1 121.6
N3 C1 H1 121.6
N3 C2 N1 110.4(3)
N3 C2 S1 139.1(3)
N1 C2 S1 110.5(3)
C4 C3 C11 124.5(4)
C4 C3 S1 113.7(3)
C11 C3 S1 120.8(3)
C3 C4 N1 110.4(3)
C3 C4 C5 127.4(3)
N1 C4 C5 122.2(3)
C6 C5 C10 120.0(4)
C6 C5 C4 120.5(4)
C10 C5 C4 119.4(4)
C5 C6 C7 120.0(5)
C5 C6 H6 120.0
C7 C6 H6 120.0
C8 C7 C6 120.0(5)
C8 C7 H7 120.0
C6 C7 H7 120.0
C9 C8 C7 120.0(5)
C9 C8 H8 120.0
C7 C8 H8 120.0
C8 C9 C10 120.0(5)
C8 C9 H9 120.0
C10 C9 H9 120.0
C9 C10 C5 120.0(5)
C9 C10 H10 120.0
C5 C10 H10 120.0
N4 C11 C12 111.3(4)
N4 C11 C3 110.9(3)
C12 C11 C3 113.9(4)
N4 C11 H11 106.8
C12 C11 H11 106.8
C3 C11 H11 106.8
F2 C12 F1 107.4(4)
F2 C12 F3 106.3(4)
F1 C12 F3 105.0(4)
F2 C12 C11 112.1(4)
F1 C12 C11 114.3(4)
F3 C12 C11 111.1(4)
C16 C13 C15 111.6(6)
C16 C13 C14 112.4(6)
C15 C13 C14 111.4(5)
C16 C13 S2 107.0(4)
C15 C13 S2 109.8(4)
C14 C13 S2 104.3(4)
C13 C14 H14A 109.5
C13 C14 H14B 109.5
H14A C14 H14B 109.5
C13 C14 H14C 109.5
H14A C14 H14C 109.5
H14B C14 H14C 109.5
C13 C15 H15A 109.5
C13 C15 H15B 109.5
H15A C15 H15B 109.5
C13 C15 H15C 109.5
H15A C15 H15C 109.5
H15B C15 H15C 109.5
C13 C16 H16A 109.5
C13 C16 H16B 109.5
H16A C16 H16B 109.5
C13 C16 H16C 109.5
H16A C16 H16C 109.5
H16B C16 H16C 109.5
N2 N1 C4 135.2(3)
N2 N1 C2 108.9(3)
C4 N1 C2 115.8(3)
C1 N2 N1 102.2(3)
C2 N3 C1 101.6(3)
C11 N4 S2 118.9(3)
C11 N4 H4 120.6
S2 N4 H4 120.6
C2 S1 C3 89.56(19)
O1 S2 N4 110.0(2)
O1 S2 C13 107.2(3)
N4 S2 C13 100.1(2)

loop_
_geom_bond_atom_site_label_1
_geom_bond_atom_site_label_2
_geom_bond_distance
C1 N2 1.297(6)
C1 N3 1.365(6)
C1 H1 0.9300
C2 N3 1.305(5)
C2 N1 1.376(5)
C2 S1 1.713(4)
C3 C4 1.348(5)
C3 C11 1.498(6)
C3 S1 1.745(4)
C4 N1 1.367(5)
C4 C5 1.468(6)
C5 C6 1.390(7)
C5 C10 1.390(6)
C6 C7 1.390(8)
C6 H6 0.9300
C7 C8 1.390(9)
C7 H7 0.9300
C8 C9 1.390(9)
C8 H8 0.9300
C9 C10 1.390(7)
C9 H9 0.9300
C10 H10 0.9300
C11 N4 1.455(5)
C11 C12 1.497(7)
C11 H11 0.9800
C12 F2 1.315(5)
C12 F1 1.323(7)
C12 F3 1.333(6)
C13 C16 1.518(8)
C13 C15 1.523(8)
C13 C14 1.535(8)
C13 S2 1.823(5)
C14 H14A 0.9600
C14 H14B 0.9600
C14 H14C 0.9600
C15 H15A 0.9600
C15 H15B 0.9600
C15 H15C 0.9600
C16 H16A 0.9600
C16 H16B 0.9600
C16 H16C 0.9600
N1 N2 1.349(5)
N4 S2 1.640(4)
N4 H4 0.8600
O1 S2 1.442(4)

loop_
_geom_torsion_atom_site_label_1
_geom_torsion_atom_site_label_2
_geom_torsion_atom_site_label_3
_geom_torsion_atom_site_label_4
_geom_torsion
C11 C3 C4 N1 169.2(4)
S1 C3 C4 N1 0.8(4)
C11 C3 C4 C5 -11.3(7)
S1 C3 C4 C5 -179.7(3)
C3 C4 C5 C6 118.0(5)
N1 C4 C5 C6 -62.5(6)
C3 C4 C5 C10 -58.5(6)
N1 C4 C5 C10 121.0(5)
C10 C5 C6 C7 0.0(8)
C4 C5 C6 C7 -176.5(5)
C5 C6 C7 C8 0.0(10)
C6 C7 C8 C9 0.0(10)
C7 C8 C9 C10 0.0(9)
C8 C9 C10 C5 0.0(8)
C6 C5 C10 C9 0.0(7)
C4 C5 C10 C9 176.5(4)
C4 C3 C11 N4 -109.6(5)
S1 C3 C11 N4 58.1(5)
C4 C3 C11 C12 123.9(5)
S1 C3 C11 C12 -68.4(5)
N4 C11 C12 F2 55.0(6)
C3 C11 C12 F2 -178.7(4)
N4 C11 C12 F1 -67.5(5)
C3 C11 C12 F1 58.7(5)
N4 C11 C12 F3 173.8(4)
C3 C11 C12 F3 -59.9(5)
C3 C4 N1 N2 -177.0(4)
C5 C4 N1 N2 3.4(7)
C3 C4 N1 C2 -3.0(5)
C5 C4 N1 C2 177.4(4)
N3 C2 N1 N2 -2.3(5)
S1 C2 N1 N2 179.5(3)
N3 C2 N1 C4 -177.9(4)
S1 C2 N1 C4 3.9(5)
N3 C1 N2 N1 -0.3(5)
C4 N1 N2 C1 175.8(4)
C2 N1 N2 C1 1.5(4)
N1 C2 N3 C1 2.0(5)
S1 C2 N3 C1 179.4(5)
N2 C1 N3 C2 -1.1(5)
C12 C11 N4 S2 -93.2(4)
C3 C11 N4 S2 138.9(3)
N3 C2 S1 C3 179.8(6)
N1 C2 S1 C3 -2.8(3)
C4 C3 S1 C2 1.2(3)
C11 C3 S1 C2 -167.7(4)
C11 N4 S2 O1 110.1(3)
C11 N4 S2 C13 -137.3(3)
C16 C13 S2 O1 175.0(5)
C15 C13 S2 O1 53.7(5)
C14 C13 S2 O1 -65.7(5)
C16 C13 S2 N4 60.3(5)
C15 C13 S2 N4 -61.0(4)
C14 C13 S2 N4 179.5(5)
